data_4503396
loop_
_publ_author_name
'Luo, Feng'
'Che, Yun-xia'
'Zheng, Ji-min'

_publ_section_title
;
 A Ternary Metal&#x2212;Organic Framework Built on Triangular Organic
 Spacers, Square and Tetrahedral Co2Secondary Building Units
;
_journal_issue 1
_journal_name_full 'Crystal Growth &amp; Design'
_journal_page_first 176
_journal_paper_doi 10.1021/cg701081s
_journal_volume 8
_journal_year 2008
_chemical_formula_sum 'C228 H364 Co24 N28 O184'
_chemical_formula_weight 7855.79
_chemical_name_systematic
; 
 ? 
;
_space_group_IT_number 62
_symmetry_cell_setting orthorhombic
_symmetry_space_group_name_Hall '-P 2ac 2n'
_symmetry_space_group_name_H-M 'P n m a'
_atom_sites_solution_hydrogens geom
_atom_sites_solution_primary direct
_atom_sites_solution_secondary difmap
_audit_creation_method SHELXL-97
_cell_angle_alpha 90.00
_cell_angle_beta 90.00
_cell_angle_gamma 90.00
_cell_formula_units_Z 1
_cell_length_a 23.775(5)
_cell_length_b 28.132(6)
_cell_length_c 14.991(3)
_cell_measurement_reflns_used 16329
_cell_measurement_temperature 150(2)
_cell_measurement_theta_max 27.8884
_cell_measurement_theta_min 1.1213
_cell_volume 10027(4)
_computing_cell_refinement 'RAXIS-RAPID Auto(Rigaku, 2004)'
_computing_data_collection 'RAXIS-RAPID Auto(Rigaku, 2004)'
_computing_data_reduction 'CrystalStructure(Rigaku/MSC, 2004)'
_computing_molecular_graphics 'SHELXL-97 (Sheldrick, 2001)'
_computing_publication_material 'SHELXL-97 (Sheldrick, 1997)'
_computing_structure_refinement 'SHELXL-97 (Sheldrick, 1997)'
_computing_structure_solution 'SHELXS-97 (Sheldrick, 1997)'
_diffrn_ambient_temperature 150(2)
_diffrn_measured_fraction_theta_full 0.996
_diffrn_measured_fraction_theta_max 0.996
_diffrn_measurement_device_type 'rigaku r-axis rapid IP area detector'
_diffrn_measurement_method '\w scans'
_diffrn_radiation_monochromator graphite
_diffrn_radiation_probe x-ray
_diffrn_radiation_type MoK\a
_diffrn_radiation_wavelength 0.71073
_diffrn_reflns_av_R_equivalents 0.0688
_diffrn_reflns_av_sigmaI/netI 0.1158
_diffrn_reflns_limit_h_max 31
_diffrn_reflns_limit_h_min -31
_diffrn_reflns_limit_k_max 36
_diffrn_reflns_limit_k_min -36
_diffrn_reflns_limit_l_max 19
_diffrn_reflns_limit_l_min -19
_diffrn_reflns_number 75390
_diffrn_reflns_theta_full 27.88
_diffrn_reflns_theta_max 27.88
_diffrn_reflns_theta_min 1.45
_diffrn_source 'rotating anode'
_exptl_absorpt_coefficient_mu 1.053
_exptl_absorpt_correction_T_max 0.9205
_exptl_absorpt_correction_T_min 0.9020
_exptl_absorpt_correction_type multi-scan
_exptl_crystal_colour purple
_exptl_crystal_density_diffrn 1.301
_exptl_crystal_density_method 'not measured'
_exptl_crystal_description block
_exptl_crystal_F_000 4048
_exptl_crystal_size_max 0.10
_exptl_crystal_size_mid 0.08
_exptl_crystal_size_min 0.08
_refine_diff_density_max 1.548
_refine_diff_density_min -0.644
_refine_diff_density_rms 0.188
_refine_ls_extinction_coef 0.0035(3)
_refine_ls_extinction_expression Fc^*^=kFc[1+0.001xFc^2^\l^3^/sin(2\q)]^-1/4^
_refine_ls_extinction_method SHELXL
_refine_ls_goodness_of_fit_ref 1.197
_refine_ls_hydrogen_treatment refU
_refine_ls_matrix_type full
_refine_ls_number_parameters 581
_refine_ls_number_reflns 12143
_refine_ls_number_restraints 6
_refine_ls_restrained_S_all 1.197
_refine_ls_R_factor_all 0.1261
_refine_ls_R_factor_gt 0.1128
_refine_ls_shift/su_max 0.006
_refine_ls_shift/su_mean 0.000
_refine_ls_structure_factor_coef Fsqd
_refine_ls_weighting_details 'calc w=1/[\s^2^(Fo^2^)+(0.1344P)^2^+43.3933P] where P=(Fo^2^+2Fc^2^)/3'
_refine_ls_weighting_scheme calc
_refine_ls_wR_factor_gt 0.2964
_refine_ls_wR_factor_ref 0.3060
_reflns_number_gt 10512
_reflns_number_total 12143
_reflns_threshold_expression >2sigma(I)
_cod_data_source_file cg701081s-file002.cif
_cod_data_source_block shelxl
_cod_original_sg_symbol_H-M Pnma
_cod_database_code 4503396

loop_
_symmetry_equiv_pos_as_xyz
'x, y, z'
'-x+1/2, -y, z+1/2'
'x+1/2, -y+1/2, -z+1/2'
'-x, y+1/2, -z'
'-x, -y, -z'
'x-1/2, y, -z-1/2'
'-x-1/2, y-1/2, z-1/2'
'x, -y-1/2, z'

loop_
_atom_site_label
_atom_site_type_symbol
_atom_site_fract_x
_atom_site_fract_y
_atom_site_fract_z
_atom_site_U_iso_or_equiv
_atom_site_adp_type
_atom_site_occupancy
_atom_site_symmetry_multiplicity
_atom_site_calc_flag
_atom_site_refinement_flags
_atom_site_disorder_assembly
_atom_site_disorder_group
O26 O 0.5578(14) 0.2500 0.399(2) 0.32(2) Uani 1 2 d S . .
C1 C 0.4535(3) 0.3249(4) -0.1759(5) 0.058(2) Uani 1 1 d . . .
C2 C 0.4641(3) 0.3640(3) -0.2430(5) 0.0446(17) Uani 1 1 d . . .
C3 C 0.4224(3) 0.3768(3) -0.3036(4) 0.0385(15) Uani 1 1 d . . .
H3 H 0.3875 0.3619 -0.3017 0.046 Uiso 1 1 calc R . .
C4 C 0.4328(2) 0.4115(2) -0.3662(4) 0.0322(13) Uani 1 1 d . . .
C5 C 0.4853(3) 0.4344(2) -0.3670(4) 0.0327(13) Uani 1 1 d . . .
H5 H 0.4922 0.4584 -0.4082 0.039 Uiso 1 1 calc R . .
C6 C 0.5262(3) 0.4216(3) -0.3077(4) 0.0388(15) Uani 1 1 d . . .
C7 C 0.5154(3) 0.3861(3) -0.2458(5) 0.0460(18) Uani 1 1 d . . .
H7 H 0.5434 0.3771 -0.2057 0.055 Uiso 1 1 calc R . .
C8 C 0.3891(3) 0.4261(2) -0.4337(4) 0.0332(13) Uani 1 1 d . . .
C9 C 0.5836(3) 0.4451(3) -0.3112(4) 0.0429(16) Uani 1 1 d . . .
C10 C 0.3565(3) 0.1814(3) 0.0533(6) 0.0493(19) Uani 1 1 d . . .
C11 C 0.3246(3) 0.1368(2) 0.0764(5) 0.0417(16) Uani 1 1 d . . .
C12 C 0.3317(3) 0.1159(2) 0.1593(5) 0.0414(15) Uani 1 1 d . . .
H12 H 0.3553 0.1299 0.2013 0.050 Uiso 1 1 calc R . .
C13 C 0.3033(3) 0.0738(2) 0.1796(4) 0.0355(13) Uani 1 1 d . . .
C14 C 0.2685(3) 0.0526(2) 0.1174(4) 0.0328(13) Uani 1 1 d . . .
H14 H 0.2506 0.0241 0.1307 0.039 Uiso 1 1 calc R . .
C15 C 0.2605(3) 0.0741(2) 0.0345(4) 0.0369(14) Uani 1 1 d . . .
C16 C 0.2897(3) 0.1162(3) 0.0158(5) 0.0430(16) Uani 1 1 d . . .
H16 H 0.2850 0.1305 -0.0396 0.052 Uiso 1 1 calc R . .
C17 C 0.3139(3) 0.0515(2) 0.2685(4) 0.0341(13) Uani 1 1 d . . .
C18 C 0.2237(3) 0.0528(3) -0.0343(4) 0.0377(14) Uani 1 1 d . . .
C19 C 0.3359(3) -0.0844(3) 0.0793(5) 0.0527(19) Uani 1 1 d . . .
H19 H 0.3654 -0.0975 0.1117 0.063 Uiso 1 1 calc R . .
C20 C 0.3803(5) -0.1187(6) -0.0518(8) 0.112(5) Uani 1 1 d . . .
H20A H 0.4087 -0.1264 -0.0086 0.168 Uiso 1 1 calc R . .
H20B H 0.3966 -0.1001 -0.0988 0.168 Uiso 1 1 calc R . .
H20C H 0.3649 -0.1474 -0.0762 0.168 Uiso 1 1 calc R . .
C21 C 0.2912(5) -0.0736(5) -0.0626(7) 0.086(4) Uani 1 1 d . . .
H21A H 0.2618 -0.0613 -0.0254 0.129 Uiso 1 1 calc R . .
H21B H 0.2766 -0.0989 -0.0990 0.129 Uiso 1 1 calc R . .
H21C H 0.3054 -0.0487 -0.1003 0.129 Uiso 1 1 calc R . .
C22 C 0.3950(10) 0.2258(6) 0.2874(11) 0.069(5) Uani 0.50 1 d P . .
C23 C 0.4344(9) 0.1727(7) 0.3997(13) 0.077(6) Uani 0.50 1 d P . .
H23A H 0.4478 0.1497 0.3575 0.115 Uiso 0.50 1 calc PR . .
H23B H 0.4216 0.1568 0.4525 0.115 Uiso 0.50 1 calc PR . .
H23C H 0.4643 0.1941 0.4148 0.115 Uiso 0.50 1 calc PR . .
C24 C 0.3261(14) 0.1927(10) 0.3908(17) 0.120(12) Uani 0.50 1 d P . .
H24A H 0.3234 0.1988 0.4536 0.180 Uiso 0.50 1 calc PR . .
H24B H 0.3146 0.1606 0.3788 0.180 Uiso 0.50 1 calc PR . .
H24C H 0.3020 0.2143 0.3591 0.180 Uiso 0.50 1 calc PR . .
C25 C 0.4535(5) 0.0930(4) 0.0258(9) 0.081(3) Uani 1 1 d . . .
H25 H 0.4504 0.1161 -0.0183 0.097 Uiso 1 1 calc R . .
C26 C 0.4300(7) 0.0156(5) 0.0766(16) 0.155(9) Uani 1 1 d . . .
H26A H 0.4500 0.0272 0.1277 0.233 Uiso 1 1 calc R . .
H26B H 0.4478 -0.0129 0.0551 0.233 Uiso 1 1 calc R . .
H26C H 0.3918 0.0087 0.0930 0.233 Uiso 1 1 calc R . .
C27 C 0.4013(8) 0.0428(7) -0.0777(13) 0.155(8) Uani 1 1 d . . .
H27A H 0.4022 0.0717 -0.1118 0.232 Uiso 1 1 calc R . .
H27B H 0.3630 0.0339 -0.0669 0.232 Uiso 1 1 calc R . .
H27C H 0.4199 0.0181 -0.1104 0.232 Uiso 1 1 calc R . .
C28 C 0.1178(3) 0.0322(3) 0.1799(6) 0.0541(19) Uani 1 1 d . . .
H28 H 0.1388 0.0240 0.1298 0.065 Uiso 1 1 calc R . .
C29 C 0.0320(6) 0.0666(6) 0.2373(8) 0.113(5) Uani 1 1 d . . .
H29A H 0.0418 0.0479 0.2887 0.169 Uiso 1 1 calc R . .
H29B H -0.0060 0.0596 0.2199 0.169 Uiso 1 1 calc R . .
H29C H 0.0353 0.0997 0.2514 0.169 Uiso 1 1 calc R . .
C30 C 0.0501(5) 0.0676(5) 0.0757(7) 0.090(4) Uani 1 1 d . . .
H30A H 0.0469 0.1015 0.0709 0.135 Uiso 1 1 calc R . .
H30B H 0.0140 0.0533 0.0654 0.135 Uiso 1 1 calc R . .
H30C H 0.0764 0.0561 0.0322 0.135 Uiso 1 1 calc R . .
Co1 Co 0.37951(5) 0.2500 -0.09669(7) 0.0285(3) Uani 1 2 d S . .
Co3 Co 0.44800(5) 0.2500 0.11544(7) 0.0289(3) Uani 1 2 d S . .
Co5 Co 0.35439(3) 0.02153(3) 0.41375(5) 0.0301(2) Uani 1 1 d . . .
Co9 Co 0.29295(4) -0.06386(3) 0.25836(6) 0.0348(3) Uani 1 1 d . . .
N1 N 0.3354(3) -0.0913(3) -0.0085(4) 0.0538(17) Uani 1 1 d . . .
N2 N 0.3874(9) 0.1997(6) 0.3600(12) 0.087(6) Uani 0.50 1 d P . .
N3 N 0.4306(4) 0.0503(4) 0.0090(8) 0.091(3) Uani 1 1 d . . .
N4 N 0.0697(4) 0.0551(3) 0.1648(5) 0.068(2) Uani 1 1 d . . .
O1 O 0.4895(3) 0.3203(2) -0.1150(4) 0.0674(19) Uani 1 1 d . . .
O2 O 0.4103(2) 0.3010(3) -0.1833(4) 0.080(2) Uani 1 1 d . . .
O3 O 0.33935(18) 0.41260(17) -0.4262(3) 0.0375(10) Uani 1 1 d . . .
O4 O 0.40714(18) 0.45265(17) -0.4958(3) 0.0369(10) Uani 1 1 d . . .
O5 O 0.6217(2) 0.4285(2) -0.2640(4) 0.0543(15) Uani 1 1 d . . .
O6 O 0.58681(19) 0.48015(18) -0.3642(3) 0.0432(11) Uani 1 1 d . . .
O7 O 0.3897(2) 0.19675(18) 0.1109(4) 0.0491(13) Uani 1 1 d . . .
O8 O 0.3461(3) 0.1989(2) -0.0214(5) 0.076(2) Uani 1 1 d . . .
O9 O 0.3398(2) 0.07440(16) 0.3277(3) 0.0401(10) Uani 1 1 d . . .
O10 O 0.29793(18) 0.00929(16) 0.2845(3) 0.0345(9) Uani 1 1 d . . .
O11 O 0.19868(19) 0.01403(17) -0.0129(3) 0.0389(10) Uani 1 1 d . . .
O12 O 0.2186(2) 0.07383(18) -0.1072(3) 0.0445(12) Uani 1 1 d . . .
O13 O 0.4577(2) 0.2500 -0.0229(4) 0.0293(12) Uani 1 2 d S . .
O14 O 0.3027(3) 0.2500 -0.1731(5) 0.073(3) Uani 1 2 d S . .
O15 O 0.5101(2) 0.1970(2) 0.1284(4) 0.0583(15) Uani 1 1 d . . .
O16 O 0.4396(5) 0.2348(4) 0.2534(6) 0.049(3) Uani 0.50 1 d P . .
O17 O 0.2849(3) -0.1383(2) 0.2443(4) 0.073(2) Uani 1 1 d . . .
O18 O 0.20700(19) -0.05546(18) 0.2350(3) 0.0404(11) Uani 1 1 d . . .
O19 O 0.3010(2) -0.0625(2) 0.1192(3) 0.0469(12) Uani 1 1 d . . .
O20 O 0.4780(3) 0.1039(2) 0.0939(6) 0.077(2) Uani 1 1 d . . .
O21 O 0.1371(3) 0.0209(3) 0.2509(4) 0.0703(19) Uani 1 1 d . . .
O22 O 0.3475(5) 0.2500 0.6557(7) 0.086(3) Uani 1 2 d S . .
O23 O 0.2090(5) 0.2059(5) 0.8702(11) 0.077(4) Uani 0.50 1 d P . .
O24 O 0.2831(3) 0.3296(2) 0.6080(5) 0.0734(19) Uani 1 1 d . . .
O25 O 0.5965(10) 0.2117(12) 0.2387(15) 0.182(13) Uani 0.50 1 d P . .
O27 O 0.1420(12) 0.2500 0.563(3) 0.180(16) Uani 0.50(3) 2 d SPU A 1
O27' O 0.1032(10) 0.2500 0.487(3) 0.195(17) Uani 0.50(3) 2 d SPU A 2

loop_
_atom_site_aniso_label
_atom_site_aniso_U_11
_atom_site_aniso_U_22
_atom_site_aniso_U_33
_atom_site_aniso_U_23
_atom_site_aniso_U_13
_atom_site_aniso_U_12
O26 0.22(3) 0.49(6) 0.26(4) 0.000 -0.05(3) 0.000
C1 0.039(4) 0.088(6) 0.047(4) 0.035(4) -0.008(3) -0.017(4)
C2 0.033(3) 0.064(5) 0.037(3) 0.027(3) -0.002(3) -0.006(3)
C3 0.028(3) 0.054(4) 0.034(3) 0.015(3) 0.003(2) -0.007(3)
C4 0.029(3) 0.045(4) 0.023(3) 0.008(2) 0.002(2) 0.002(2)
C5 0.032(3) 0.044(4) 0.022(3) 0.008(2) 0.000(2) 0.000(2)
C6 0.032(3) 0.059(4) 0.025(3) 0.015(3) -0.003(2) -0.005(3)
C7 0.043(4) 0.059(5) 0.037(4) 0.025(3) -0.012(3) -0.011(3)
C8 0.030(3) 0.043(4) 0.026(3) 0.005(2) 0.001(2) 0.002(2)
C9 0.040(3) 0.061(5) 0.028(3) 0.019(3) -0.008(3) -0.016(3)
C10 0.037(4) 0.038(4) 0.073(5) 0.021(4) -0.004(3) -0.014(3)
C11 0.032(3) 0.038(4) 0.055(4) 0.014(3) 0.000(3) -0.008(3)
C12 0.037(3) 0.040(4) 0.048(4) 0.010(3) -0.003(3) -0.003(3)
C13 0.035(3) 0.035(3) 0.037(3) 0.002(3) -0.001(2) -0.003(2)
C14 0.032(3) 0.035(3) 0.031(3) 0.006(2) 0.004(2) -0.007(2)
C15 0.037(3) 0.038(3) 0.036(3) 0.007(3) 0.006(3) -0.010(3)
C16 0.038(3) 0.047(4) 0.044(4) 0.018(3) -0.004(3) -0.010(3)
C17 0.028(3) 0.039(3) 0.035(3) 0.002(3) -0.001(2) -0.006(2)
C18 0.038(3) 0.045(4) 0.030(3) 0.007(3) 0.004(2) 0.000(3)
C19 0.042(4) 0.070(5) 0.046(4) -0.004(4) -0.005(3) 0.003(4)
C20 0.072(7) 0.193(15) 0.070(7) 0.003(8) 0.023(6) 0.064(9)
C21 0.074(7) 0.139(11) 0.045(5) 0.014(6) -0.009(4) 0.029(7)
C22 0.118(17) 0.047(9) 0.043(9) 0.001(7) 0.017(10) -0.022(10)
C23 0.102(15) 0.061(11) 0.069(12) 0.054(10) -0.021(10) -0.002(10)
C24 0.18(3) 0.10(2) 0.078(16) 0.019(14) 0.074(19) 0.01(2)
C25 0.066(6) 0.086(8) 0.089(8) -0.007(6) -0.010(6) -0.002(5)
C26 0.095(10) 0.063(8) 0.31(3) -0.021(12) 0.049(14) -0.023(7)
C27 0.121(13) 0.177(18) 0.166(17) -0.094(15) 0.012(12) -0.045(13)
C28 0.053(5) 0.059(5) 0.050(4) -0.006(4) -0.006(3) 0.008(4)
C29 0.095(9) 0.170(15) 0.073(8) -0.030(8) -0.008(7) 0.054(9)
C30 0.098(9) 0.110(10) 0.061(6) 0.010(6) -0.015(6) 0.030(7)
Co1 0.0295(6) 0.0375(7) 0.0183(5) 0.000 0.0017(4) 0.000
Co3 0.0336(6) 0.0326(6) 0.0205(5) 0.000 -0.0017(4) 0.000
Co5 0.0264(4) 0.0375(5) 0.0264(4) -0.0078(3) -0.0013(3) -0.0008(3)
Co9 0.0344(5) 0.0410(5) 0.0291(4) -0.0081(3) -0.0067(3) 0.0018(3)
N1 0.044(3) 0.082(5) 0.035(3) -0.005(3) 0.009(3) 0.006(3)
N2 0.135(17) 0.058(10) 0.069(11) 0.000(8) 0.052(11) -0.014(10)
N3 0.068(5) 0.070(6) 0.136(9) -0.020(6) 0.017(6) -0.013(5)
N4 0.072(5) 0.084(6) 0.049(4) -0.014(4) -0.014(4) 0.022(4)
O1 0.061(4) 0.090(5) 0.051(3) 0.046(3) -0.023(3) -0.031(3)
O2 0.036(3) 0.132(6) 0.072(4) 0.072(4) -0.020(3) -0.030(3)
O3 0.031(2) 0.048(3) 0.033(2) 0.007(2) -0.0007(17) -0.0042(19)
O4 0.032(2) 0.050(3) 0.028(2) 0.0160(19) -0.0008(17) 0.0004(19)
O5 0.037(3) 0.075(4) 0.050(3) 0.033(3) -0.013(2) -0.011(2)
O6 0.035(2) 0.059(3) 0.036(2) 0.017(2) -0.0042(19) -0.011(2)
O7 0.046(3) 0.040(3) 0.061(3) 0.015(2) -0.001(2) -0.011(2)
O8 0.063(4) 0.073(4) 0.093(5) 0.051(4) -0.033(3) -0.037(3)
O9 0.043(3) 0.035(2) 0.042(3) -0.001(2) -0.009(2) -0.0084(19)
O10 0.040(2) 0.037(2) 0.027(2) 0.0012(18) 0.0020(17) -0.0056(18)
O11 0.041(2) 0.044(3) 0.031(2) 0.0079(19) -0.0016(18) -0.010(2)
O12 0.068(3) 0.041(3) 0.025(2) 0.0064(19) 0.002(2) -0.003(2)
O13 0.036(3) 0.034(3) 0.018(3) 0.000 0.000(2) 0.000
O14 0.036(4) 0.150(9) 0.033(4) 0.000 -0.004(3) 0.000
O15 0.052(3) 0.045(3) 0.077(4) 0.015(3) -0.012(3) 0.003(2)
O16 0.061(6) 0.065(9) 0.023(4) 0.004(4) -0.006(4) -0.019(5)
O17 0.115(6) 0.043(3) 0.061(4) -0.021(3) -0.040(4) 0.009(3)
O18 0.034(2) 0.050(3) 0.038(2) -0.002(2) -0.0057(18) 0.002(2)
O19 0.053(3) 0.060(3) 0.028(2) -0.011(2) -0.001(2) 0.007(2)
O20 0.064(4) 0.056(4) 0.110(6) 0.011(4) -0.005(4) -0.001(3)
O21 0.075(4) 0.084(5) 0.052(4) -0.014(3) -0.018(3) 0.028(4)
O22 0.095(8) 0.111(9) 0.053(5) 0.000 -0.022(5) 0.000
O23 0.052(7) 0.080(9) 0.099(11) -0.026(8) 0.012(7) -0.016(6)
O24 0.089(5) 0.057(4) 0.074(4) -0.019(3) 0.021(4) -0.014(3)
O25 0.108(16) 0.31(4) 0.128(18) -0.032(19) -0.071(14) 0.049(19)
O27 0.105(19) 0.052(14) 0.38(5) 0.000 -0.11(2) 0.000
O27' 0.039(12) 0.16(2) 0.39(5) 0.000 -0.08(2) 0.000

loop_
_atom_type_symbol
_atom_type_description
_atom_type_scat_dispersion_real
_atom_type_scat_dispersion_imag
_atom_type_scat_source
C C 0.0033 0.0016 'International Tables Vol C Tables 4.2.6.8 and 6.1.1.4'
H H 0.0000 0.0000 'International Tables Vol C Tables 4.2.6.8 and 6.1.1.4'
Co Co 0.3494 0.9721 'International Tables Vol C Tables 4.2.6.8 and 6.1.1.4'
N N 0.0061 0.0033 'International Tables Vol C Tables 4.2.6.8 and 6.1.1.4'
O O 0.0106 0.0060 'International Tables Vol C Tables 4.2.6.8 and 6.1.1.4'

loop_
_geom_angle_atom_site_label_1
_geom_angle_atom_site_label_2
_geom_angle_atom_site_label_3
_geom_angle
_geom_angle_site_symmetry_1
_geom_angle_site_symmetry_3
O2 C1 O1 125.2(7) . .
O2 C1 C2 118.5(6) . .
O1 C1 C2 116.3(7) . .
C7 C2 C3 119.8(6) . .
C7 C2 C1 119.9(6) . .
C3 C2 C1 120.2(6) . .
C4 C3 C2 120.0(6) . .
C4 C3 H3 120.0 . .
C2 C3 H3 120.0 . .
C3 C4 C5 119.4(5) . .
C3 C4 C8 121.8(6) . .
C5 C4 C8 118.8(5) . .
C6 C5 C4 120.5(6) . .
C6 C5 H5 119.8 . .
C4 C5 H5 119.8 . .
C5 C6 C7 119.5(6) . .
C5 C6 C9 120.3(6) . .
C7 C6 C9 120.1(6) . .
C2 C7 C6 120.7(6) . .
C2 C7 H7 119.6 . .
C6 C7 H7 119.6 . .
O3 C8 O4 124.5(6) . .
O3 C8 C4 120.6(5) . .
O4 C8 C4 114.9(5) . .
O5 C9 O6 127.2(6) . .
O5 C9 C6 118.3(6) . .
O6 C9 C6 114.5(6) . .
O7 C10 O8 127.7(6) . .
O7 C10 C11 116.6(7) . .
O8 C10 C11 115.7(7) . .
C16 C11 C12 119.4(6) . .
C16 C11 C10 120.7(7) . .
C12 C11 C10 119.9(7) . .
C11 C12 C13 119.8(7) . .
C11 C12 H12 120.1 . .
C13 C12 H12 120.1 . .
C14 C13 C12 120.6(6) . .
C14 C13 C17 121.5(6) . .
C12 C13 C17 117.9(6) . .
C13 C14 C15 119.7(6) . .
C13 C14 H14 120.1 . .
C15 C14 H14 120.1 . .
C14 C15 C16 118.5(6) . .
C14 C15 C18 121.8(6) . .
C16 C15 C18 119.7(6) . .
C11 C16 C15 122.0(6) . .
C11 C16 H16 119.0 . .
C15 C16 H16 119.0 . .
O9 C17 O10 119.4(6) . .
O9 C17 C13 119.9(6) . .
O10 C17 C13 120.7(6) . .
O12 C18 O11 125.2(6) . .
O12 C18 C15 118.4(6) . .
O11 C18 C15 116.4(6) . .
O19 C19 N1 124.4(8) . .
O19 C19 H19 117.8 . .
N1 C19 H19 117.8 . .
N1 C20 H20A 109.5 . .
N1 C20 H20B 109.5 . .
H20A C20 H20B 109.5 . .
N1 C20 H20C 109.5 . .
H20A C20 H20C 109.5 . .
H20B C20 H20C 109.5 . .
N1 C21 H21A 109.5 . .
N1 C21 H21B 109.5 . .
H21A C21 H21B 109.5 . .
N1 C21 H21C 109.5 . .
H21A C21 H21C 109.5 . .
H21B C21 H21C 109.5 . .
O16 C22 N2 126(2) . .
O16 C22 C22 77.8(10) . 8_565
N2 C22 C22 123.6(11) . 8_565
O16 C22 O16 31.1(8) . 8_565
N2 C22 O16 136.8(19) . 8_565
C22 C22 O16 46.7(8) 8_565 8_565
N2 C23 H23A 109.5 . .
N2 C23 H23B 109.5 . .
H23A C23 H23B 109.5 . .
N2 C23 H23C 109.5 . .
H23A C23 H23C 109.5 . .
H23B C23 H23C 109.5 . .
N2 C24 H24A 109.5 . .
N2 C24 H24B 109.5 . .
H24A C24 H24B 109.5 . .
N2 C24 H24C 109.5 . .
H24A C24 H24C 109.5 . .
H24B C24 H24C 109.5 . .
O20 C25 N3 125.4(13) . .
O20 C25 H25 117.3 . .
N3 C25 H25 117.3 . .
N3 C26 H26A 109.5 . .
N3 C26 H26B 109.5 . .
H26A C26 H26B 109.5 . .
N3 C26 H26C 109.5 . .
H26A C26 H26C 109.5 . .
H26B C26 H26C 109.5 . .
N3 C27 H27A 109.5 . .
N3 C27 H27B 109.5 . .
H27A C27 H27B 109.5 . .
N3 C27 H27C 109.5 . .
H27A C27 H27C 109.5 . .
H27B C27 H27C 109.5 . .
O21 C28 N4 127.3(8) . .
O21 C28 H28 116.3 . .
N4 C28 H28 116.3 . .
N4 C29 H29A 109.5 . .
N4 C29 H29B 109.5 . .
H29A C29 H29B 109.5 . .
N4 C29 H29C 109.5 . .
H29A C29 H29C 109.5 . .
H29B C29 H29C 109.5 . .
N4 C30 H30A 109.5 . .
N4 C30 H30B 109.5 . .
H30A C30 H30B 109.5 . .
N4 C30 H30C 109.5 . .
H30A C30 H30C 109.5 . .
H30B C30 H30C 109.5 . .
O8 Co1 O8 92.3(5) 8_565 .
O8 Co1 O2 89.8(4) 8_565 .
O8 Co1 O2 175.4(3) . .
O8 Co1 O2 175.4(3) 8_565 8_565
O8 Co1 O2 89.8(4) . 8_565
O2 Co1 O2 87.8(5) . 8_565
O8 Co1 O14 87.9(2) 8_565 .
O8 Co1 O14 87.9(2) . .
O2 Co1 O14 88.1(2) . .
O2 Co1 O14 88.1(2) 8_565 .
O8 Co1 O13 93.05(19) 8_565 .
O8 Co1 O13 93.05(19) . .
O2 Co1 O13 90.96(18) . .
O2 Co1 O13 90.96(18) 8_565 .
O14 Co1 O13 178.7(3) . .
O7 Co3 O7 94.4(3) . 8_565
O7 Co3 O13 92.41(19) . .
O7 Co3 O13 92.41(19) 8_565 .
O7 Co3 O15 176.1(2) . 8_565
O7 Co3 O15 87.7(2) 8_565 8_565
O13 Co3 O15 90.8(2) . 8_565
O7 Co3 O15 87.7(2) . .
O7 Co3 O15 176.1(2) 8_565 .
O13 Co3 O15 90.8(2) . .
O15 Co3 O15 90.1(3) 8_565 .
O7 Co3 O16 96.7(4) . 8_565
O7 Co3 O16 79.7(3) 8_565 8_565
O13 Co3 O16 168.4(3) . 8_565
O15 Co3 O16 80.4(4) 8_565 8_565
O15 Co3 O16 96.8(3) . 8_565
O7 Co3 O16 79.7(3) . .
O7 Co3 O16 96.7(4) 8_565 .
O13 Co3 O16 168.4(3) . .
O15 Co3 O16 96.8(3) 8_565 .
O15 Co3 O16 80.4(4) . .
O16 Co3 O16 23.2(5) 8_565 .
O11 Co5 O6 111.7(2) 2 4_645
O11 Co5 O4 102.20(19) 2 8_566
O6 Co5 O4 91.46(19) 4_645 8_566
O11 Co5 O9 129.3(2) 2 .
O6 Co5 O9 108.7(2) 4_645 .
O4 Co5 O9 106.1(2) 8_566 .
O11 Co5 O10 91.13(17) 2 .
O6 Co5 O10 90.45(17) 4_645 .
O4 Co5 O10 164.74(18) 8_566 .
O9 Co5 O10 59.01(17) . .
O5 Co9 O12 94.5(2) 4_645 2
O5 Co9 O18 172.7(2) 4_645 .
O12 Co9 O18 92.8(2) 2 .
O5 Co9 O19 87.2(2) 4_645 .
O12 Co9 O19 172.8(2) 2 .
O18 Co9 O19 85.5(2) . .
O5 Co9 O10 92.3(2) 4_645 .
O12 Co9 O10 87.59(18) 2 .
O18 Co9 O10 88.60(19) . .
O19 Co9 O10 99.37(19) . .
O5 Co9 O17 89.4(3) 4_645 .
O12 Co9 O17 87.2(2) 2 .
O18 Co9 O17 90.4(2) . .
O19 Co9 O17 85.8(2) . .
O10 Co9 O17 174.6(2) . .
C19 N1 C21 121.5(7) . .
C19 N1 C20 120.4(8) . .
C21 N1 C20 118.1(8) . .
C22 N2 C23 120.8(19) . .
C22 N2 C24 117(2) . .
C23 N2 C24 121.9(17) . .
C25 N3 C26 119.3(13) . .
C25 N3 C27 118.7(13) . .
C26 N3 C27 121.7(13) . .
C28 N4 C29 120.8(9) . .
C28 N4 C30 123.1(8) . .
C29 N4 C30 116.0(9) . .
C1 O2 Co1 128.1(5) . .
C8 O4 Co5 120.2(4) . 8_564
C9 O5 Co9 135.2(4) . 4_655
C9 O6 Co5 137.8(4) . 4_655
C10 O7 Co3 135.0(5) . .
C10 O8 Co1 135.4(5) . .
C17 O9 Co5 99.2(4) . .
C17 O10 Co9 154.0(4) . .
C17 O10 Co5 81.4(4) . .
Co9 O10 Co5 109.00(19) . .
C18 O11 Co5 126.5(4) . 2_554
C18 O12 Co9 143.9(5) . 2_554
Co3 O13 Co1 114.4(3) . .
O16 O16 C22 102.2(10) 8_565 .
O16 O16 C22 46.7(8) 8_565 8_565
C22 O16 C22 55.5(17) . 8_565
O16 O16 Co3 78.4(3) 8_565 .
C22 O16 Co3 122.5(12) . .
C22 O16 Co3 103.3(8) 8_565 .
C19 O19 Co9 123.6(5) . .

loop_
_geom_bond_atom_site_label_1
_geom_bond_atom_site_label_2
_geom_bond_distance
_geom_bond_site_symmetry_2
C1 O2 1.232(9) .
C1 O1 1.259(9) .
C1 C2 1.512(10) .
C2 C7 1.370(9) .
C2 C3 1.392(9) .
C3 C4 1.376(8) .
C3 H3 0.9300 .
C4 C5 1.404(9) .
C4 C8 1.507(8) .
C5 C6 1.366(8) .
C5 H5 0.9300 .
C6 C7 1.389(9) .
C6 C9 1.516(9) .
C7 H7 0.9300 .
C8 O3 1.248(7) .
C8 O4 1.268(7) .
C9 O5 1.241(8) .
C9 O6 1.270(8) .
C10 O7 1.246(9) .
C10 O8 1.248(10) .
C10 C11 1.506(9) .
C11 C16 1.360(10) .
C11 C12 1.386(10) .
C12 C13 1.398(9) .
C12 H12 0.9300 .
C13 C14 1.381(9) .
C13 C17 1.493(9) .
C14 C15 1.395(9) .
C14 H14 0.9300 .
C15 C16 1.402(9) .
C15 C18 1.478(9) .
C16 H16 0.9300 .
C17 O9 1.258(8) .
C17 O10 1.270(8) .
C18 O12 1.248(8) .
C18 O11 1.283(8) .
C19 O19 1.194(9) .
C19 N1 1.331(10) .
C19 H19 0.9300 .
C20 N1 1.468(11) .
C20 H20A 0.9600 .
C20 H20B 0.9600 .
C20 H20C 0.9600 .
C21 N1 1.416(11) .
C21 H21A 0.9600 .
C21 H21B 0.9600 .
C21 H21C 0.9600 .
C22 O16 1.20(2) .
C22 N2 1.33(2) .
C22 C22 1.36(4) 8_565
C22 O16 1.62(2) 8_565
C23 N2 1.48(3) .
C23 H23A 0.9600 .
C23 H23B 0.9600 .
C23 H23C 0.9600 .
C24 N2 1.54(3) .
C24 H24A 0.9600 .
C24 H24B 0.9600 .
C24 H24C 0.9600 .
C25 O20 1.215(13) .
C25 N3 1.342(15) .
C25 H25 0.9300 .
C26 N3 1.41(2) .
C26 H26A 0.9600 .
C26 H26B 0.9600 .
C26 H26C 0.9600 .
C27 N3 1.489(19) .
C27 H27A 0.9600 .
C27 H27B 0.9600 .
C27 H27C 0.9600 .
C28 O21 1.203(10) .
C28 N4 1.332(11) .
C28 H28 0.9300 .
C29 N4 1.444(14) .
C29 H29A 0.9600 .
C29 H29B 0.9600 .
C29 H29C 0.9600 .
C30 N4 1.456(12) .
C30 H30A 0.9600 .
C30 H30B 0.9600 .
C30 H30C 0.9600 .
Co1 O8 1.994(5) 8_565
Co1 O8 1.994(5) .
Co1 O2 2.068(5) .
Co1 O2 2.068(5) 8_565
Co1 O14 2.155(8) .
Co1 O13 2.164(6) .
Co3 O7 2.042(5) .
Co3 O7 2.042(5) 8_565
Co3 O13 2.086(5) .
Co3 O15 2.107(6) 8_565
Co3 O15 2.107(6) .
Co3 O16 2.122(9) 8_565
Co3 O16 2.122(9) .
Co5 O11 1.950(5) 2
Co5 O6 1.965(5) 4_645
Co5 O4 1.985(4) 8_566
Co5 O9 1.999(5) .
Co5 O10 2.382(4) .
Co9 O5 2.042(5) 4_645
Co9 O12 2.054(5) 2
Co9 O18 2.087(5) .
Co9 O19 2.095(5) .
Co9 O10 2.098(5) .
Co9 O17 2.114(6) .
O4 Co5 1.985(4) 8_564
O5 Co9 2.042(5) 4_655
O6 Co5 1.965(5) 4_655
O11 Co5 1.950(5) 2_554
O12 Co9 2.054(5) 2_554
O16 O16 0.85(2) 8_565
O16 C22 1.62(2) 8_565

loop_
_geom_torsion_atom_site_label_1
_geom_torsion_atom_site_label_2
_geom_torsion_atom_site_label_3
_geom_torsion_atom_site_label_4
_geom_torsion
_geom_torsion_site_symmetry_1
_geom_torsion_site_symmetry_4
O2 C1 C2 C7 -169.5(9) . .
O1 C1 C2 C7 12.2(14) . .
O2 C1 C2 C3 8.8(14) . .
O1 C1 C2 C3 -169.4(9) . .
C7 C2 C3 C4 0.2(12) . .
C1 C2 C3 C4 -178.1(8) . .
C2 C3 C4 C5 -1.4(11) . .
C2 C3 C4 C8 179.3(7) . .
C3 C4 C5 C6 1.6(10) . .
C8 C4 C5 C6 -179.0(6) . .
C4 C5 C6 C7 -0.6(11) . .
C4 C5 C6 C9 177.6(7) . .
C3 C2 C7 C6 0.8(13) . .
C1 C2 C7 C6 179.1(8) . .
C5 C6 C7 C2 -0.6(12) . .
C9 C6 C7 C2 -178.8(8) . .
C3 C4 C8 O3 11.4(10) . .
C5 C4 C8 O3 -167.9(6) . .
C3 C4 C8 O4 -169.3(6) . .
C5 C4 C8 O4 11.4(9) . .
C5 C6 C9 O5 -171.1(7) . .
C7 C6 C9 O5 7.1(12) . .
C5 C6 C9 O6 8.4(11) . .
C7 C6 C9 O6 -173.3(7) . .
O7 C10 C11 C16 -176.6(7) . .
O8 C10 C11 C16 3.9(12) . .
O7 C10 C11 C12 2.0(11) . .
O8 C10 C11 C12 -177.5(8) . .
C16 C11 C12 C13 0.5(11) . .
C10 C11 C12 C13 -178.2(7) . .
C11 C12 C13 C14 0.5(10) . .
C11 C12 C13 C17 177.8(6) . .
C12 C13 C14 C15 -1.8(10) . .
C17 C13 C14 C15 -179.0(6) . .
C13 C14 C15 C16 2.1(10) . .
C13 C14 C15 C18 -180.0(6) . .
C12 C11 C16 C15 -0.2(11) . .
C10 C11 C16 C15 178.4(7) . .
C14 C15 C16 C11 -1.1(11) . .
C18 C15 C16 C11 -179.1(7) . .
C14 C13 C17 O9 -171.0(6) . .
C12 C13 C17 O9 11.7(9) . .
C14 C13 C17 O10 10.4(10) . .
C12 C13 C17 O10 -166.8(6) . .
C14 C15 C18 O12 -179.5(6) . .
C16 C15 C18 O12 -1.6(10) . .
C14 C15 C18 O11 1.4(10) . .
C16 C15 C18 O11 179.3(6) . .
O19 C19 N1 C21 -1.6(15) . .
O19 C19 N1 C20 179.8(11) . .
O16 C22 N2 C23 -9(3) . .
C22 C22 N2 C23 -108.9(17) 8_565 .
O16 C22 N2 C23 -49(3) 8_565 .
O16 C22 N2 C24 -179.6(19) . .
C22 C22 N2 C24 81(2) 8_565 .
O16 C22 N2 C24 141(2) 8_565 .
O20 C25 N3 C26 5.4(18) . .
O20 C25 N3 C27 179.3(12) . .
O21 C28 N4 C29 -4.2(17) . .
O21 C28 N4 C30 179.4(11) . .
O1 C1 O2 Co1 4.8(17) . .
C2 C1 O2 Co1 -173.3(6) . .
O8 Co1 O2 C1 82.0(10) 8_565 .
O8 Co1 O2 C1 -161(4) . .
O2 Co1 O2 C1 -102.0(10) 8_565 .
O14 Co1 O2 C1 169.8(10) . .
O13 Co1 O2 C1 -11.1(10) . .
O3 C8 O4 Co5 3.0(9) . 8_564
C4 C8 O4 Co5 -176.3(4) . 8_564
O6 C9 O5 Co9 -13.5(14) . 4_655
C6 C9 O5 Co9 166.0(6) . 4_655
O5 C9 O6 Co5 8.6(14) . 4_655
C6 C9 O6 Co5 -170.9(5) . 4_655
O8 C10 O7 Co3 -7.1(15) . .
C11 C10 O7 Co3 173.5(5) . .
O7 Co3 O7 C10 68.9(8) 8_565 .
O13 Co3 O7 C10 -23.7(8) . .
O15 Co3 O7 C10 -169(3) 8_565 .
O15 Co3 O7 C10 -114.4(8) . .
O16 Co3 O7 C10 149.1(8) 8_565 .
O16 Co3 O7 C10 165.0(8) . .
O7 C10 O8 Co1 10.5(16) . .
C11 C10 O8 Co1 -170.1(7) . .
O8 Co1 O8 C10 -75.6(10) 8_565 .
O2 Co1 O8 C10 167(4) . .
O2 Co1 O8 C10 108.5(10) 8_565 .
O14 Co1 O8 C10 -163.4(10) . .
O13 Co1 O8 C10 17.6(10) . .
O10 C17 O9 Co5 10.7(7) . .
C13 C17 O9 Co5 -167.9(5) . .
O11 Co5 O9 C17 -68.2(5) 2 .
O6 Co5 O9 C17 73.1(4) 4_645 .
O4 Co5 O9 C17 170.3(4) 8_566 .
O10 Co5 O9 C17 -5.8(4) . .
O9 C17 O10 Co9 -125.1(9) . .
C13 C17 O10 Co9 53.4(12) . .
O9 C17 O10 Co5 -8.9(6) . .
C13 C17 O10 Co5 169.6(6) . .
O5 Co9 O10 C17 59.0(10) 4_645 .
O12 Co9 O10 C17 153.4(10) 2 .
O18 Co9 O10 C17 -113.7(10) . .
O19 Co9 O10 C17 -28.6(10) . .
O17 Co9 O10 C17 167(2) . .
O5 Co9 O10 Co5 -51.3(2) 4_645 .
O12 Co9 O10 Co5 43.1(2) 2 .
O18 Co9 O10 Co5 136.0(2) . .
O19 Co9 O10 Co5 -138.8(2) . .
O17 Co9 O10 Co5 56(2) . .
O11 Co5 O10 C17 142.4(4) 2 .
O6 Co5 O10 C17 -105.9(4) 4_645 .
O4 Co5 O10 C17 -8.7(8) 8_566 .
O9 Co5 O10 C17 5.7(4) . .
O11 Co5 O10 Co9 -62.2(2) 2 .
O6 Co5 O10 Co9 49.5(2) 4_645 .
O4 Co5 O10 Co9 146.7(6) 8_566 .
O9 Co5 O10 Co9 161.1(3) . .
O12 C18 O11 Co5 -1.4(10) . 2_554
C15 C18 O11 Co5 177.6(4) . 2_554
O11 C18 O12 Co9 -34.1(13) . 2_554
C15 C18 O12 Co9 146.9(6) . 2_554
O7 Co3 O13 Co1 47.24(16) . .
O7 Co3 O13 Co1 -47.24(16) 8_565 .
O15 Co3 O13 Co1 -134.95(16) 8_565 .
O15 Co3 O13 Co1 134.95(16) . .
O16 Co3 O13 Co1 -94.2(17) 8_565 .
O16 Co3 O13 Co1 94.2(17) . .
O8 Co1 O13 Co3 46.3(3) 8_565 .
O8 Co1 O13 Co3 -46.3(3) . .
O2 Co1 O13 Co3 136.1(2) . .
O2 Co1 O13 Co3 -136.1(2) 8_565 .
O14 Co1 O13 Co3 179.999(2) . .
N2 C22 O16 O16 -122.9(18) . 8_565
C22 C22 O16 O16 0.000(2) 8_565 8_565
N2 C22 O16 C22 -122.9(18) . 8_565
O16 C22 O16 C22 0.000(3) 8_565 8_565
N2 C22 O16 Co3 153.2(15) . .
C22 C22 O16 Co3 -83.9(9) 8_565 .
O16 C22 O16 Co3 -83.9(9) 8_565 .
O7 Co3 O16 O16 -136.37(16) . 8_565
O7 Co3 O16 O16 -43.12(16) 8_565 8_565
O13 Co3 O16 O16 175.7(17) . 8_565
O15 Co3 O16 O16 45.32(16) 8_565 8_565
O15 Co3 O16 O16 134.26(17) . 8_565
O7 Co3 O16 C22 -39.2(13) . .
O7 Co3 O16 C22 54.0(13) 8_565 .
O13 Co3 O16 C22 -87(2) . .
O15 Co3 O16 C22 142.5(13) 8_565 .
O15 Co3 O16 C22 -128.6(13) . .
O16 Co3 O16 C22 97.2(13) 8_565 .
O7 Co3 O16 C22 -96.6(10) . 8_565
O7 Co3 O16 C22 -3.3(10) 8_565 8_565
O13 Co3 O16 C22 -144.5(17) . 8_565
O15 Co3 O16 C22 85.1(10) 8_565 8_565
O15 Co3 O16 C22 174.1(10) . 8_565
O16 Co3 O16 C22 39.8(10) 8_565 8_565
N1 C19 O19 Co9 166.6(7) . .
O5 Co9 O19 C19 33.1(7) 4_645 .
O12 Co9 O19 C19 -70.8(19) 2 .
O18 Co9 O19 C19 -147.3(7) . .
O10 Co9 O19 C19 124.9(7) . .
O17 Co9 O19 C19 -56.5(7) . .
